data_7040214
loop_
_publ_author_name
'Ishidoshiro, Makoto'
'Imoto, Hiroaki'
'Tanaka, Susumu'
'Naka, Kensuke'

_publ_section_title
;
 An experimental study on arsoles: structural variation, optical and
 electronic properties, and emission behavior.
;
_journal_issue 21
_journal_name_full 'Dalton transactions (Cambridge, England : 2003)'
_journal_page_first 8717
_journal_page_last 8723
_journal_paper_doi 10.1039/c6dt01010e
_journal_volume 45
_journal_year 2016
_chemical_absolute_configuration 'CHOOSE rm ad rmad syn or unk'
_chemical_formula_moiety 'C22 H17 P'
_chemical_formula_sum 'C22 H17 P'
_chemical_formula_weight 312.35
_space_group_crystal_system monoclinic
_space_group_IT_number 4
_space_group_name_Hall 'P 2yb'
_space_group_name_H-M_alt 'P 1 21 1'
_symmetry_space_group_name_Hall 'P 2yb'
_symmetry_space_group_name_H-M 'P 1 21 1'
_atom_sites_solution_hydrogens geom
_atom_sites_solution_primary direct
_atom_sites_solution_secondary difmap
_audit_block_doi 10.5517/cc1jm1ck
_audit_update_record
;
2015-08-13 deposited with the CCDC.
2016-04-15 downloaded from the CCDC.
;
_cell_angle_alpha 90.0000
_cell_angle_beta 115.8923(15)
_cell_angle_gamma 90.0000
_cell_formula_units_Z 2
_cell_length_a 12.1722(5)
_cell_length_b 5.9237(2)
_cell_length_c 12.6791(6)
_cell_measurement_reflns_used 6043
_cell_measurement_temperature 296
_cell_measurement_theta_max 27.45
_cell_measurement_theta_min 3.09
_cell_volume 822.45(6)
_computing_cell_refinement 'RAPID AUTO'
_computing_data_collection 'RAPID AUTO (Rigaku, ????)'
_computing_data_reduction 'RAPID AUTO'
_computing_molecular_graphics 'CrystalStructure 4.1'
_computing_publication_material 'CrystalStructure 4.1 (Rigaku, 2014)'
_computing_structure_refinement 'CRYSTALS (Carruthers, et al., 1999)'
_computing_structure_solution 'SIR92 (Altomare, et al., 1994)'
_diffrn_ambient_temperature 296
_diffrn_detector_area_resol_mean 10.000
_diffrn_measured_fraction_theta_full 0.998
_diffrn_measured_fraction_theta_max 0.998
_diffrn_measurement_device_type 'Rigaku R-AXIS RAPID'
_diffrn_measurement_method \w
_diffrn_radiation_type 'Mo K\a'
_diffrn_radiation_wavelength 0.71075
_diffrn_reflns_av_R_equivalents 0.0325
_diffrn_reflns_limit_h_max 15
_diffrn_reflns_limit_h_min -15
_diffrn_reflns_limit_k_max 7
_diffrn_reflns_limit_k_min -7
_diffrn_reflns_limit_l_max 15
_diffrn_reflns_limit_l_min -16
_diffrn_reflns_number 8042
_diffrn_reflns_theta_full 27.45
_diffrn_reflns_theta_max 27.45
_diffrn_reflns_theta_min 3.091
_diffrn_standards_number 0
_exptl_absorpt_coefficient_mu 0.164
_exptl_absorpt_correction_T_max 0.984
_exptl_absorpt_correction_T_min 0.833
_exptl_absorpt_correction_type multi-scan
_exptl_absorpt_process_details 'ABSCOR (Rigaku, 1995)'
_exptl_crystal_colour colorless
_exptl_crystal_density_diffrn 1.261
_exptl_crystal_density_method 'not measured'
_exptl_crystal_description block
_exptl_crystal_F_000 328.00
_exptl_crystal_size_max 0.200
_exptl_crystal_size_mid 0.180
_exptl_crystal_size_min 0.100
_refine_diff_density_max 0.337
_refine_diff_density_min -0.186
_refine_ls_abs_structure_details 'Flack, H. D. (1983), Acta Cryst. A39, 876-881.  1606 Friedel Pairs'
_refine_ls_abs_structure_Flack 0.98(8)
_refine_ls_extinction_method none
_refine_ls_goodness_of_fit_ref 1.036
_refine_ls_hydrogen_treatment constr
_refine_ls_number_parameters 226
_refine_ls_number_reflns 2380
_refine_ls_R_factor_gt 0.0308
_refine_ls_shift/su_max 0.000
_refine_ls_structure_factor_coef Fsqd
_refine_ls_weighting_details 'w = 1/[0.0003Fo^2^ + 1.0000\s(Fo^2^)]/(4Fo^2^)'
_refine_ls_weighting_scheme calc
_refine_ls_wR_factor_ref 0.0618
_reflns_number_gt 2380
_reflns_number_total 3672
_reflns_threshold_expression F^2^>2.0\s(F^2^)
_cod_data_source_file c6dt01010e2.cif
_cod_data_source_block 6a
_cod_original_cell_volume 822.44(6)
_cod_database_code 7040214

loop_
_symmetry_equiv_pos_site_id
_space_group_symop_operation_xyz
1 +X,+Y,+Z
2 -X,1/2+Y,-Z

loop_
_atom_site_label
_atom_site_type_symbol
_atom_site_fract_x
_atom_site_fract_y
_atom_site_fract_z
_atom_site_U_iso_or_equiv
_atom_site_adp_type
_atom_site_occupancy
_atom_site_site_symmetry_multiplicity
_atom_site_calc_flag
_atom_site_refinement_flags
P1 P 0.12655(5) 0.32260(11) 0.41166(5) 0.03881(15) Uani 1 2 d .
C1 C 0.16930(19) 0.1108(3) 0.52744(19) 0.0380(6) Uani 1 2 d .
C2 C 0.09728(19) -0.0717(3) 0.4825(2) 0.0424(7) Uani 1 2 d .
C3 C 0.01815(19) -0.0650(3) 0.3597(2) 0.0429(7) Uani 1 2 d .
C4 C 0.02502(18) 0.1247(3) 0.30355(19) 0.0392(6) Uani 1 2 d .
C5 C 0.25020(18) 0.1512(4) 0.65103(19) 0.0391(6) Uani 1 2 d .
C6 C 0.31987(19) 0.3461(4) 0.68978(19) 0.0515(7) Uani 1 2 d .
C7 C 0.3939(2) 0.3832(4) 0.8066(2) 0.0624(9) Uani 1 2 d .
C8 C 0.4006(3) 0.2287(5) 0.8898(2) 0.0686(9) Uani 1 2 d .
C9 C 0.3327(2) 0.0341(4) 0.8547(2) 0.0613(8) Uani 1 2 d .
C10 C 0.2591(2) -0.0043(4) 0.7373(2) 0.0512(7) Uani 1 2 d .
C11 C -0.04752(19) 0.1759(4) 0.1788(2) 0.0428(7) Uani 1 2 d .
C12 C -0.0327(2) 0.3756(4) 0.1293(2) 0.0515(8) Uani 1 2 d .
C13 C -0.1010(2) 0.4206(4) 0.0110(2) 0.0621(9) Uani 1 2 d .
C14 C -0.1860(3) 0.2687(4) -0.0595(3) 0.0695(10) Uani 1 2 d .
C15 C -0.2024(3) 0.0703(4) -0.0123(2) 0.0715(9) Uani 1 2 d .
C16 C -0.1348(2) 0.0236(4) 0.1048(2) 0.0587(8) Uani 1 2 d .
C17 C 0.25887(16) 0.3473(4) 0.37834(16) 0.0370(5) Uani 1 2 d .
C18 C 0.2921(2) 0.1758(4) 0.3241(2) 0.0513(7) Uani 1 2 d .
C19 C 0.3907(2) 0.2008(4) 0.2983(2) 0.0622(9) Uani 1 2 d .
C20 C 0.4577(2) 0.3970(4) 0.3278(2) 0.0623(8) Uani 1 2 d .
C21 C 0.4266(2) 0.5682(4) 0.3831(2) 0.0611(8) Uani 1 2 d .
C22 C 0.3269(2) 0.5438(4) 0.4074(2) 0.0510(7) Uani 1 2 d .
H1 H 0.0988 -0.19476 0.52862 0.0540 Uiso 1 2 calc R
H2 H -0.03439 -0.18308 0.32098 0.0520 Uiso 1 2 calc R
H3 H 0.31617 0.45458 0.63531 0.0625 Uiso 1 2 calc R
H4 H 0.43993 0.5148 0.83052 0.0729 Uiso 1 2 calc R
H5 H 0.45039 0.25391 0.96888 0.0790 Uiso 1 2 calc R
H6 H 0.33683 -0.07205 0.91029 0.0726 Uiso 1 2 calc R
H7 H 0.21426 -0.13745 0.71529 0.0609 Uiso 1 2 calc R
H8 H 0.02306 0.48195 0.17693 0.0609 Uiso 1 2 calc R
H9 H -0.08742 0.5539 -0.02027 0.0750 Uiso 1 2 calc R
H10 H -0.23228 0.30044 -0.1386 0.0795 Uiso 1 2 calc R
H11 H -0.26014 -0.0334 -0.05984 0.0777 Uiso 1 2 calc R
H12 H -0.14594 -0.11242 0.13552 0.0672 Uiso 1 2 calc R
H13 H 0.24651 0.0433 0.30329 0.0634 Uiso 1 2 calc R
H14 H 0.41307 0.08317 0.26305 0.0804 Uiso 1 2 calc R
H15 H 0.52231 0.41522 0.30815 0.0779 Uiso 1 2 calc R
H16 H 0.47398 0.69824 0.4066 0.0729 Uiso 1 2 calc R
H17 H 0.30373 0.66129 0.442 0.0629 Uiso 1 2 calc R

loop_
_atom_site_aniso_label
_atom_site_aniso_U_11
_atom_site_aniso_U_22
_atom_site_aniso_U_33
_atom_site_aniso_U_12
_atom_site_aniso_U_13
_atom_site_aniso_U_23
P1 0.0397(3) 0.0344(3) 0.0465(3) -0.0017(3) 0.0227(3) -0.0001(3)
C1 0.0388(12) 0.0351(10) 0.0480(15) 0.0025(9) 0.0263(12) 0.0004(10)
C2 0.0489(13) 0.0355(10) 0.0518(17) -0.0017(10) 0.0303(13) 0.0036(10)
C3 0.0407(13) 0.0375(11) 0.0531(16) -0.0056(9) 0.0231(13) -0.0026(11)
C4 0.0345(11) 0.0415(11) 0.0454(15) -0.0012(9) 0.0209(12) -0.0047(10)
C5 0.0356(11) 0.0411(11) 0.0461(14) 0.0073(9) 0.0230(11) 0.0027(10)
C6 0.0578(14) 0.0524(13) 0.0467(15) -0.0069(14) 0.0250(12) -0.0024(14)
C7 0.0636(16) 0.0677(19) 0.0510(18) -0.0162(13) 0.0205(15) -0.0063(13)
C8 0.0595(17) 0.094(2) 0.0439(18) 0.0011(14) 0.0149(15) 0.0010(15)
C9 0.0573(16) 0.0720(16) 0.0519(18) 0.0031(14) 0.0213(15) 0.0147(14)
C10 0.0472(14) 0.0500(13) 0.0561(18) 0.0007(11) 0.0223(14) 0.0066(12)
C11 0.0394(13) 0.0460(12) 0.0466(16) 0.0003(11) 0.0221(13) -0.0016(11)
C12 0.0497(14) 0.0549(17) 0.0481(16) -0.0024(11) 0.0198(13) 0.0018(11)
C13 0.0672(18) 0.0639(15) 0.057(2) 0.0050(14) 0.0283(16) 0.0147(14)
C14 0.0700(18) 0.084(2) 0.0455(18) 0.0066(15) 0.0166(16) 0.0071(14)
C15 0.070(2) 0.0738(18) 0.0500(19) -0.0108(14) 0.0075(17) -0.0023(15)
C16 0.0586(16) 0.0551(14) 0.0541(19) -0.0111(13) 0.0168(15) -0.0003(13)
C17 0.0364(10) 0.0368(10) 0.0388(12) -0.0016(10) 0.0175(10) 0.0030(10)
C18 0.0478(14) 0.0480(12) 0.0631(17) -0.0055(11) 0.0289(13) -0.0066(12)
C19 0.0550(16) 0.0670(16) 0.079(2) -0.0036(14) 0.0429(16) -0.0092(15)
C20 0.0441(15) 0.0840(18) 0.0670(18) -0.0042(13) 0.0320(14) 0.0094(13)
C21 0.0509(16) 0.0632(16) 0.0679(19) -0.0218(13) 0.0248(16) 0.0028(14)
C22 0.0542(15) 0.0452(12) 0.0576(16) -0.0088(11) 0.0281(13) -0.0014(11)

loop_
_atom_type_symbol
_atom_type_description
_atom_type_scat_dispersion_real
_atom_type_scat_dispersion_imag
_atom_type_scat_source
C C 0.0033 0.0016
;
International Tables for Crystallography
(Vol. C, Tables 4.2.6.8 and 6.1.1.4)
;
H H 0.0000 0.0000
;
International Tables for Crystallography
(Vol. C, Table 6.1.1.4)
;
P P 0.1023 0.0942
;
International Tables for Crystallography
(Vol. C, Tables 4.2.6.8 and 6.1.1.4)
;

loop_
_citation_id
_citation_doi
_citation_year
1 10.1021/acs.orglett.5b02416 2015

loop_
_geom_angle_atom_site_label_1
_geom_angle_atom_site_label_2
_geom_angle_atom_site_label_3
_geom_angle
_geom_angle_publ_flag
C1 P1 C4 91.41(9) yes
C1 P1 C17 105.57(10) yes
C4 P1 C17 104.66(11) yes
P1 C1 C2 107.81(15) yes
P1 C1 C5 124.90(14) yes
C2 C1 C5 126.3(2) yes
C1 C2 C3 116.2(2) yes
C2 C3 C4 115.40(17) yes
P1 C4 C3 108.49(15) yes
P1 C4 C11 124.81(16) yes
C3 C4 C11 126.34(18) yes
C1 C5 C6 122.5(2) yes
C1 C5 C10 121.16(18) yes
C6 C5 C10 116.37(19) yes
C5 C6 C7 121.7(2) yes
C6 C7 C8 120.8(2) yes
C7 C8 C9 119.0(2) yes
C8 C9 C10 120.2(3) yes
C5 C10 C9 121.8(2) yes
C4 C11 C12 121.87(18) yes
C4 C11 C16 120.9(2) yes
C12 C11 C16 117.3(2) yes
C11 C12 C13 121.2(2) yes
C12 C13 C14 120.3(3) yes
C13 C14 C15 119.4(2) yes
C14 C15 C16 120.7(2) yes
C11 C16 C15 121.0(2) yes
P1 C17 C18 122.07(17) yes
P1 C17 C22 119.24(19) yes
C18 C17 C22 118.7(2) yes
C17 C18 C19 120.8(2) yes
C18 C19 C20 119.9(3) yes
C19 C20 C21 120.0(3) yes
C20 C21 C22 119.9(2) yes
C17 C22 C21 120.7(2) yes
C1 C2 H1 122.069 no
C3 C2 H1 121.707 no
C2 C3 H2 122.348 no
C4 C3 H2 122.248 no
C5 C6 H3 119.186 no
C7 C6 H3 119.086 no
C6 C7 H4 120.213 no
C8 C7 H4 118.958 no
C7 C8 H5 120.898 no
C9 C8 H5 120.060 no
C8 C9 H6 119.740 no
C10 C9 H6 120.042 no
C5 C10 H7 119.285 no
C9 C10 H7 118.901 no
C11 C12 H8 119.077 no
C13 C12 H8 119.671 no
C12 C13 H9 119.377 no
C14 C13 H9 120.282 no
C13 C14 H10 120.015 no
C15 C14 H10 120.600 no
C14 C15 H11 119.694 no
C16 C15 H11 119.567 no
C11 C16 H12 119.073 no
C15 C16 H12 119.887 no
C17 C18 H13 119.582 no
C19 C18 H13 119.652 no
C18 C19 H14 119.956 no
C20 C19 H14 120.124 no
C19 C20 H15 119.684 no
C21 C20 H15 120.261 no
C20 C21 H16 120.263 no
C22 C21 H16 119.766 no
C17 C22 H17 119.057 no
C21 C22 H17 120.238 no

loop_
_geom_bond_atom_site_label_1
_geom_bond_atom_site_label_2
_geom_bond_distance
_geom_bond_publ_flag
P1 C1 1.825(2) yes
P1 C4 1.817(2) yes
P1 C17 1.841(2) yes
C1 C2 1.351(3) yes
C1 C5 1.461(3) yes
C2 C3 1.429(3) yes
C3 C4 1.352(3) yes
C4 C11 1.468(3) yes
C5 C6 1.389(3) yes
C5 C10 1.398(4) yes
C6 C7 1.375(3) yes
C7 C8 1.371(4) yes
C8 C9 1.374(4) yes
C9 C10 1.380(3) yes
C11 C12 1.387(3) yes
C11 C16 1.397(3) yes
C12 C13 1.386(3) yes
C13 C14 1.369(3) yes
C14 C15 1.372(4) yes
C15 C16 1.375(3) yes
C17 C18 1.382(3) yes
C17 C22 1.382(3) yes
C18 C19 1.384(4) yes
C19 C20 1.374(4) yes
C20 C21 1.376(4) yes
C21 C22 1.383(4) yes
C2 H1 0.930 no
C3 H2 0.930 no
C6 H3 0.930 no
C7 H4 0.930 no
C8 H5 0.930 no
C9 H6 0.930 no
C10 H7 0.930 no
C12 H8 0.930 no
C13 H9 0.930 no
C14 H10 0.930 no
C15 H11 0.930 no
C16 H12 0.930 no
C18 H13 0.930 no
C19 H14 0.930 no
C20 H15 0.930 no
C21 H16 0.930 no
C22 H17 0.930 no

loop_
_geom_contact_atom_site_label_1
_geom_contact_atom_site_label_2
_geom_contact_distance
_geom_contact_publ_flag
_geom_contact_site_symmetry_2
P1 C6 3.278(2) no .
P1 C12 3.258(2) no .
C1 C18 3.520(4) no .
C2 C10 2.987(3) no .
C3 C16 2.988(3) no .
C4 C18 3.160(4) no .
C5 C8 2.808(3) no .
C6 C9 2.743(4) no .
C7 C10 2.734(3) no .
C11 C14 2.797(3) no .
C12 C15 2.742(3) no .
C12 C17 3.579(2) no .
C13 C16 2.747(4) no .
C17 C20 2.776(4) no .
C18 C21 2.752(3) no .
C19 C22 2.754(4) no .
P1 C2 3.579(3) no 2_556
C2 P1 3.579(3) no 2_546
P1 H1 3.4847 no .
P1 H2 3.4879 no .
P1 H3 2.8746 no .
P1 H8 2.8392 no .
P1 H13 2.9171 no .
P1 H17 2.8460 no .
C1 H2 3.2191 no .
C1 H3 2.6603 no .
C1 H7 2.6452 no .
C1 H13 3.3842 no .
C2 H7 2.6873 no .
C2 H13 3.5397 no .
C3 H12 2.6812 no .
C3 H13 3.2226 no .
C4 H1 3.2084 no .
C4 H8 2.6499 no .
C4 H12 2.6403 no .
C4 H13 2.7403 no .
C5 H1 2.7397 no .
C5 H4 3.2500 no .
C5 H6 3.2617 no .
C6 H5 3.2303 no .
C6 H7 3.2131 no .
C6 H17 3.5855 no .
C7 H6 3.2063 no .
C8 H3 3.2188 no .
C8 H7 3.2186 no .
C9 H4 3.2019 no .
C10 H1 2.7518 no .
C10 H3 3.2138 no .
C10 H5 3.2266 no .
C11 H2 2.7473 no .
C11 H9 3.2476 no .
C11 H11 3.2480 no .
C11 H13 3.3142 no .
C12 H10 3.2293 no .
C12 H12 3.2182 no .
C13 H11 3.2053 no .
C14 H8 3.2245 no .
C14 H12 3.2241 no .
C15 H9 3.2091 no .
C16 H2 2.7528 no .
C16 H8 3.2197 no .
C16 H10 3.2289 no .
C17 H3 3.0857 no .
C17 H8 2.9992 no .
C17 H14 3.2409 no .
C17 H16 3.2384 no .
C18 H8 3.4867 no .
C18 H15 3.2253 no .
C18 H17 3.2158 no .
C19 H16 3.2220 no .
C20 H13 3.2238 no .
C20 H17 3.2287 no .
C21 H14 3.2217 no .
C22 H3 2.9967 no .
C22 H8 3.5934 no .
C22 H13 3.2190 no .
C22 H15 3.2299 no .
H1 H2 2.4159 no .
H1 H7 2.1879 no .
H2 H12 2.1817 no .
H3 H4 2.2948 no .
H3 H17 2.6843 no .
H4 H5 2.2993 no .
H5 H6 2.3009 no .
H6 H7 2.2951 no .
H8 H9 2.3033 no .
H8 H13 3.5931 no .
H9 H10 2.3030 no .
H10 H11 2.3062 no .
H11 H12 2.2978 no .
H13 H14 2.3086 no .
H14 H15 2.3022 no .
H15 H16 2.3144 no .
H16 H17 2.3143 no .
P1 H1 3.3052 no 1_565
P1 H1 3.1499 no 2_556
P1 H2 3.4303 no 1_565
C1 H1 3.2334 no 2_556
C1 H2 3.2614 no 2_556
C1 H15 3.5979 no 2_646
C1 H17 3.5342 no 1_545
C2 H1 3.2261 no 2_556
C2 H17 3.1949 no 1_545
C3 H1 3.2562 no 2_556
C3 H8 3.5632 no 1_545
C3 H17 3.5543 no 1_545
C4 H1 3.2778 no 2_556
C4 H7 3.1491 no 2_556
C5 H2 2.9673 no 2_556
C5 H15 2.9389 no 2_646
C6 H2 3.4219 no 2_556
C6 H7 3.3883 no 1_565
C6 H14 3.3466 no 2_656
C6 H15 3.1876 no 2_646
C6 H16 3.3518 no 2_646
C7 H5 3.4356 no 2_657
C7 H7 3.4603 no 1_565
C7 H12 3.4032 no 2_556
C7 H14 3.0850 no 2_656
C7 H15 3.4842 no 2_646
C8 H4 3.4552 no 2_647
C8 H5 3.4018 no 2_647
C8 H6 3.3105 no 2_657
C8 H11 3.5746 no 2_556
C8 H12 3.1190 no 2_556
C8 H15 3.5613 no 2_646
C9 H4 3.4071 no 1_545
C9 H5 3.0938 no 2_647
C9 H12 3.1331 no 2_556
C9 H15 3.3243 no 2_646
C10 H2 3.1438 no 2_556
C10 H4 3.4762 no 1_545
C10 H12 3.4389 no 2_556
C10 H15 2.9963 no 2_646
C11 H6 3.5260 no 2_556
C11 H7 3.0866 no 2_556
C11 H9 3.1845 no 2_545
C12 H2 3.5758 no 1_565
C12 H6 3.5253 no 2_556
C12 H7 3.5463 no 2_556
C12 H9 3.0733 no 2_545
C12 H12 3.3465 no 1_565
C13 H6 3.4270 no 2_556
C13 H9 3.1232 no 2_545
C13 H12 3.3466 no 1_565
C14 H6 3.2972 no 2_556
C14 H8 3.4082 no 2_545
C14 H9 3.2834 no 2_545
C14 H13 3.2795 no 2_555
C14 H14 3.3969 no 2_555
C15 H6 3.2697 no 2_556
C15 H9 3.3833 no 1_545
C15 H9 3.3688 no 2_545
C16 H6 3.3780 no 2_556
C16 H7 3.4780 no 2_556
C16 H9 3.3745 no 1_545
C16 H9 3.3212 no 2_545
C17 H16 3.3234 no 2_646
C18 H10 3.0837 no 2_545
C18 H16 3.4606 no 1_545
C18 H16 3.3607 no 2_646
C18 H17 3.3700 no 1_545
C19 H3 3.5974 no 2_646
C19 H4 3.3270 no 2_646
C19 H10 3.1674 no 2_545
C19 H11 3.1539 no 2_555
C19 H16 3.2497 no 1_545
C19 H16 3.3665 no 2_646
C20 H4 3.5913 no 2_646
C20 H11 3.2189 no 2_555
C20 H16 3.3119 no 2_646
C20 H17 3.3910 no 2_646
C21 H10 3.2701 no 2_555
C21 H13 3.4370 no 1_565
C21 H14 3.3810 no 1_565
C21 H16 3.2494 no 2_646
C22 H10 3.4382 no 2_555
C22 H13 3.2133 no 1_565
C22 H16 3.2612 no 2_646
H1 P1 3.3052 no 1_545
H1 P1 3.1499 no 2_546
H1 C1 3.2334 no 2_546
H1 C2 3.2261 no 2_546
H1 C3 3.2562 no 2_546
H1 C4 3.2778 no 2_546
H1 H3 3.1653 no 1_545
H1 H17 3.2478 no 1_545
H2 P1 3.4303 no 1_545
H2 C1 3.2614 no 2_546
H2 C5 2.9673 no 2_546
H2 C6 3.4219 no 2_546
H2 C10 3.1438 no 2_546
H2 C12 3.5758 no 1_545
H2 H7 3.3720 no 2_546
H2 H8 2.9795 no 1_545
H3 C19 3.5974 no 2_656
H3 H1 3.1653 no 1_565
H3 H7 3.0832 no 1_565
H3 H14 3.0649 no 2_656
H3 H15 3.2548 no 2_656
H3 H16 3.2091 no 2_646
H4 C8 3.4552 no 2_657
H4 C9 3.4071 no 1_565
H4 C10 3.4762 no 1_565
H4 C19 3.3270 no 2_656
H4 C20 3.5913 no 2_656
H4 H5 2.7004 no 2_657
H4 H6 3.1138 no 1_565
H4 H6 3.2633 no 2_657
H4 H7 3.2278 no 1_565
H4 H14 2.5743 no 2_656
H4 H15 3.1040 no 2_656
H5 C7 3.4356 no 2_647
H5 C8 3.4018 no 2_657
H5 C9 3.0938 no 2_657
H5 H4 2.7004 no 2_647
H5 H5 3.1657 no 2_647
H5 H5 3.1657 no 2_657
H5 H6 2.5793 no 2_657
H5 H11 3.2577 no 2_556
H5 H12 3.4392 no 2_556
H6 C8 3.3105 no 2_647
H6 C11 3.5260 no 2_546
H6 C12 3.5253 no 2_546
H6 C13 3.4270 no 2_546
H6 C14 3.2972 no 2_546
H6 C15 3.2697 no 2_546
H6 C16 3.3780 no 2_546
H6 H4 3.1138 no 1_545
H6 H4 3.2633 no 2_647
H6 H5 2.5793 no 2_647
H6 H12 3.4599 no 2_556
H7 C4 3.1491 no 2_546
H7 C6 3.3883 no 1_545
H7 C7 3.4603 no 1_545
H7 C11 3.0866 no 2_546
H7 C12 3.5463 no 2_546
H7 C16 3.4780 no 2_546
H7 H2 3.3720 no 2_556
H7 H3 3.0832 no 1_545
H7 H4 3.2278 no 1_545
H7 H15 3.3615 no 2_646
H8 C3 3.5632 no 1_565
H8 C14 3.4082 no 2_555
H8 H2 2.9795 no 1_565
H8 H9 3.5139 no 2_545
H8 H10 3.3708 no 2_555
H8 H12 3.0557 no 1_565
H9 C11 3.1845 no 2_555
H9 C12 3.0733 no 2_555
H9 C13 3.1232 no 2_555
H9 C14 3.2834 no 2_555
H9 C15 3.3833 no 1_565
H9 C15 3.3688 no 2_555
H9 C16 3.3745 no 1_565
H9 C16 3.3212 no 2_555
H9 H8 3.5139 no 2_555
H9 H9 3.5511 no 2_545
H9 H9 3.5511 no 2_555
H9 H11 3.1188 no 1_565
H9 H12 3.0895 no 1_565
H9 H13 3.2499 no 2_555
H10 C18 3.0837 no 2_555
H10 C19 3.1674 no 2_555
H10 C21 3.2701 no 2_545
H10 C22 3.4382 no 2_545
H10 H8 3.3708 no 2_545
H10 H13 2.4787 no 2_555
H10 H14 2.6655 no 2_555
H10 H16 3.4406 no 2_545
H11 C8 3.5746 no 2_546
H11 C19 3.1539 no 2_545
H11 C20 3.2189 no 2_545
H11 H5 3.2577 no 2_546
H11 H9 3.1188 no 1_545
H11 H14 3.3277 no 2_545
H11 H15 3.3784 no 2_545
H12 C7 3.4032 no 2_546
H12 C8 3.1190 no 2_546
H12 C9 3.1331 no 2_546
H12 C10 3.4389 no 2_546
H12 C12 3.3465 no 1_545
H12 C13 3.3466 no 1_545
H12 H5 3.4392 no 2_546
H12 H6 3.4599 no 2_546
H12 H8 3.0557 no 1_545
H12 H9 3.0895 no 1_545
H13 C14 3.2795 no 2_545
H13 C21 3.4370 no 1_545
H13 C22 3.2133 no 1_545
H13 H9 3.2499 no 2_545
H13 H10 2.4787 no 2_545
H13 H16 3.2238 no 1_545
H13 H17 2.7621 no 1_545
H14 C6 3.3466 no 2_646
H14 C7 3.0850 no 2_646
H14 C14 3.3969 no 2_545
H14 C21 3.3810 no 1_545
H14 H3 3.0649 no 2_646
H14 H4 2.5743 no 2_646
H14 H10 2.6655 no 2_545
H14 H11 3.3277 no 2_555
H14 H16 2.8077 no 1_545
H15 C1 3.5979 no 2_656
H15 C5 2.9389 no 2_656
H15 C6 3.1876 no 2_656
H15 C7 3.4842 no 2_656
H15 C8 3.5613 no 2_656
H15 C9 3.3243 no 2_656
H15 C10 2.9963 no 2_656
H15 H3 3.2548 no 2_646
H15 H4 3.1040 no 2_646
H15 H7 3.3615 no 2_656
H15 H11 3.3784 no 2_555
H15 H17 3.3050 no 2_646
H16 C6 3.3518 no 2_656
H16 C17 3.3234 no 2_656
H16 C18 3.4606 no 1_565
H16 C18 3.3607 no 2_656
H16 C19 3.2497 no 1_565
H16 C19 3.3665 no 2_656
H16 C20 3.3119 no 2_656
H16 C21 3.2494 no 2_656
H16 C22 3.2612 no 2_656
H16 H3 3.2091 no 2_656
H16 H10 3.4406 no 2_555
H16 H13 3.2238 no 1_565
H16 H14 2.8077 no 1_565
H17 C1 3.5342 no 1_565
H17 C2 3.1949 no 1_565
H17 C3 3.5543 no 1_565
H17 C18 3.3700 no 1_565
H17 C20 3.3910 no 2_656
H17 H1 3.2478 no 1_565
H17 H13 2.7621 no 1_565
H17 H15 3.3050 no 2_656

loop_
_geom_torsion_atom_site_label_1
_geom_torsion_atom_site_label_2
_geom_torsion_atom_site_label_3
_geom_torsion_atom_site_label_4
_geom_torsion
_geom_torsion_publ_flag
C1 P1 C4 C3 7.14(16) no
C1 P1 C4 C11 -179.40(19) no
C4 P1 C1 C2 -7.20(17) no
C4 P1 C1 C5 -176.6(2) no
C1 P1 C17 C18 69.19(14) no
C1 P1 C17 C22 -111.38(13) no
C17 P1 C1 C2 -112.85(15) no
C17 P1 C1 C5 77.7(2) no
C4 P1 C17 C18 -26.51(15) no
C4 P1 C17 C22 152.93(12) no
C17 P1 C4 C3 113.64(15) no
C17 P1 C4 C11 -72.90(19) no
P1 C1 C2 C3 5.7(3) no
P1 C1 C5 C6 -11.5(3) no
P1 C1 C5 C10 166.97(16) no
C2 C1 C5 C6 -179.0(2) no
C2 C1 C5 C10 -0.5(4) no
C5 C1 C2 C3 174.9(2) no
C1 C2 C3 C4 -0.2(3) no
C2 C3 C4 P1 -5.4(3) no
C2 C3 C4 C11 -178.8(2) no
P1 C4 C11 C12 8.3(4) no
P1 C4 C11 C16 -171.77(16) no
C3 C4 C11 C12 -179.4(2) no
C3 C4 C11 C16 0.5(4) no
C1 C5 C6 C7 178.8(2) no
C1 C5 C10 C9 -178.3(2) no
C6 C5 C10 C9 0.3(4) no
C10 C5 C6 C7 0.3(4) no
C5 C6 C7 C8 -0.7(4) no
C6 C7 C8 C9 0.5(4) no
C7 C8 C9 C10 0.0(5) no
C8 C9 C10 C5 -0.4(4) no
C4 C11 C12 C13 179.3(2) no
C4 C11 C16 C15 -179.6(2) no
C12 C11 C16 C15 0.4(4) no
C16 C11 C12 C13 -0.7(4) no
C11 C12 C13 C14 0.8(4) no
C12 C13 C14 C15 -0.7(5) no
C13 C14 C15 C16 0.4(5) no
C14 C15 C16 C11 -0.3(5) no
P1 C17 C18 C19 178.83(12) no
P1 C17 C22 C21 -179.73(12) no
C18 C17 C22 C21 -0.3(3) no
C22 C17 C18 C19 -0.6(3) no
C17 C18 C19 C20 0.7(3) no
C18 C19 C20 C21 0.0(3) no
C19 C20 C21 C22 -0.9(3) no
C20 C21 C22 C17 1.0(3) no
